data_7232841
loop_
_publ_author_name
'Yunis, Ruhamah'
'Hollenkamp, Anthony F.'
'Forsyth, Craig'
'Doherty, Cara M.'
'Al-Masri, Danah'
'Pringle, Jennifer M.'

_publ_section_title
;
 Organic salts utilising the hexamethylguanidinium cation: the influence
 of the anion on the structural, physical and thermal properties
;
_journal_name_full 'Physical Chemistry Chemical Physics'
_journal_paper_doi 10.1039/C9CP01740B
_journal_year 2019
_chemical_formula_moiety 'C7 H18 N3, C2 F6 N O4 S2'
_chemical_formula_sum 'C9 H18 F6 N4 O4 S2'
_chemical_formula_weight 424.39
_space_group_crystal_system triclinic
_space_group_IT_number 2
_space_group_name_Hall '-P 1'
_space_group_name_H-M_alt 'P -1'
_symmetry_space_group_name_Hall '-P 1'
_symmetry_space_group_name_H-M 'P -1'
_atom_sites_solution_hydrogens geom
_audit_creation_method SHELXL-2018/3
_audit_update_record
;
2019-03-20 deposited with the CCDC.    2019-05-20 downloaded from the CCDC.
;
_cell_angle_alpha 88.249(8)
_cell_angle_beta 63.336(10)
_cell_angle_gamma 73.529(8)
_cell_formula_units_Z 1
_cell_length_a 7.9127(8)
_cell_length_b 8.1869(8)
_cell_length_c 8.5091(8)
_cell_measurement_reflns_used 1587
_cell_measurement_temperature 293(2)
_cell_measurement_theta_max 64.3880
_cell_measurement_theta_min 5.6560
_cell_volume 469.37(9)
_computing_cell_refinement 'CrysAlisPro 1.171.38.43d (Rigaku OD, 2015)'
_computing_data_collection 'CrysAlisPro 1.171.38.43d (Rigaku OD, 2015)'
_computing_data_reduction 'CrysAlisPro 1.171.38.43d (Rigaku OD, 2015)'
_computing_structure_refinement 'SHELXL-2018/3 (Sheldrick, 2018)'
_computing_structure_solution 'SHELXS-2018/3 (Sheldrick, 2018)'
_diffrn_ambient_temperature 293(2)
_diffrn_detector_area_resol_mean 10.3389
_diffrn_measured_fraction_theta_full 0.986
_diffrn_measured_fraction_theta_max 0.986
_diffrn_measurement_device_type 'OXFORD Gemini Ultra CCD'
_diffrn_measurement_method '\w scans'
_diffrn_radiation_type CuK\a
_diffrn_radiation_wavelength 1.54184
_diffrn_reflns_av_R_equivalents 0.0298
_diffrn_reflns_av_unetI/netI 0.0212
_diffrn_reflns_Laue_measured_fraction_full 0.986
_diffrn_reflns_Laue_measured_fraction_max 0.986
_diffrn_reflns_limit_h_max 9
_diffrn_reflns_limit_h_min -9
_diffrn_reflns_limit_k_max 9
_diffrn_reflns_limit_k_min -9
_diffrn_reflns_limit_l_max 9
_diffrn_reflns_limit_l_min -10
_diffrn_reflns_number 5330
_diffrn_reflns_point_group_measured_fraction_full 0.986
_diffrn_reflns_point_group_measured_fraction_max 0.986
_diffrn_reflns_theta_full 66.529
_diffrn_reflns_theta_max 66.529
_diffrn_reflns_theta_min 5.672
_diffrn_source 'fine focus sealed tube'
_exptl_absorpt_coefficient_mu 3.336
_exptl_absorpt_correction_T_max 1.00000
_exptl_absorpt_correction_T_min 0.63268
_exptl_absorpt_correction_type multi-scan
_exptl_absorpt_process_details
;
CrysAlisPro 1.171.38.43d (Rigaku Oxford Diffraction, 2015)
Empirical absorption correction using spherical harmonics,
 implemented in SCALE3 ABSPACK scaling algorithm.
;
_exptl_crystal_colour colourless
_exptl_crystal_density_diffrn 1.501
_exptl_crystal_description needle
_exptl_crystal_F_000 218
_exptl_crystal_size_max 0.30
_exptl_crystal_size_mid 0.08
_exptl_crystal_size_min 0.05
_refine_diff_density_max 0.325
_refine_diff_density_min -0.218
_refine_diff_density_rms 0.054
_refine_ls_extinction_method none
_refine_ls_goodness_of_fit_ref 1.068
_refine_ls_hydrogen_treatment constr
_refine_ls_matrix_type full
_refine_ls_number_parameters 205
_refine_ls_number_reflns 1636
_refine_ls_number_restraints 25
_refine_ls_restrained_S_all 1.063
_refine_ls_R_factor_all 0.0898
_refine_ls_R_factor_gt 0.0746
_refine_ls_shift/su_max 0.000
_refine_ls_shift/su_mean 0.000
_refine_ls_structure_factor_coef Fsqd
_refine_ls_weighting_details 'w=1/[\s^2^(Fo^2^)+(0.1576P)^2^+0.0694P] where P=(Fo^2^+2Fc^2^)/3'
_refine_ls_weighting_scheme calc
_refine_ls_wR_factor_gt 0.2215
_refine_ls_wR_factor_ref 0.2508
_reflns_Friedel_coverage 0.000
_reflns_number_gt 1203
_reflns_number_total 1636
_reflns_threshold_expression 'I > 2\s(I)'
_cod_data_source_file c9cp01740b2.cif
_cod_data_source_block MX45_18A
_cod_database_code 7232841
_shelx_shelxl_version_number 2018/3
_shelx_space_group_comment
;
The symmetry employed for this shelxl refinement is uniquely defined
by the following loop, which should always be used as a source of
symmetry information in preference to the above space-group names.
They are only intended as comments.
;

loop_
_space_group_symop_operation_xyz
'x, y, z'
'-x, -y, -z'

loop_
_atom_site_label
_atom_site_type_symbol
_atom_site_fract_x
_atom_site_fract_y
_atom_site_fract_z
_atom_site_U_iso_or_equiv
_atom_site_adp_type
_atom_site_occupancy
_atom_site_site_symmetry_order
_atom_site_calc_flag
_atom_site_refinement_flags_posn
_atom_site_refinement_flags_adp
_atom_site_refinement_flags_occupancy
_atom_site_disorder_assembly
_atom_site_disorder_group
S1 S 0.6028(5) 0.9187(5) 0.5882(5) 0.112(2) Uani 0.5 1 d D . P A -1
S2 S 0.4008(9) 1.0775(7) 0.4061(7) 0.155(4) Uani 0.5 1 d D . P A -1
F1 F 0.443(2) 1.133(2) 0.8591(11) 0.203(6) Uani 0.5 1 d D . P A -1
F2 F 0.639(3) 1.2168(17) 0.6265(18) 0.180(4) Uani 0.5 1 d D . P A -1
F3 F 0.755(2) 1.029(3) 0.753(2) 0.180(6) Uani 0.5 1 d D . P A -1
F4 F 0.530(3) 0.780(2) 0.241(4) 0.241(8) Uani 0.5 1 d D . P A -1
F5 F 0.333(3) 0.967(3) 0.1711(17) 0.187(7) Uani 0.5 1 d D . P A -1
F6 F 0.223(2) 0.860(2) 0.404(2) 0.199(5) Uani 0.5 1 d D . P A -1
O1 O 0.7902(12) 0.874(3) 0.4378(14) 0.273(9) Uani 0.5 1 d D . P A -1
O2 O 0.5528(18) 0.7973(15) 0.7090(19) 0.203(7) Uani 0.5 1 d D . P A -1
O3 O 0.2123(16) 1.2023(13) 0.4602(18) 0.231(8) Uani 0.5 1 d D . P A -1
O4 O 0.563(2) 1.121(3) 0.2731(17) 0.232(7) Uani 0.5 1 d D . P A -1
N1 N 0.4029(10) 0.9993(11) 0.5785(8) 0.111(2) Uani 0.5 1 d . . P A -1
N2 N -0.0653(9) 0.3862(7) 0.1027(8) 0.0959(16) Uani 0.5 1 d D . P B -1
N3 N -0.0122(10) 0.5214(8) -0.1485(8) 0.1058(18) Uani 0.5 1 d D . P B -1
N4 N 0.0815(8) 0.5990(7) 0.0524(9) 0.0982(16) Uani 0.5 1 d D . P B -1
C1 C 0.6090(16) 1.0877(19) 0.7149(19) 0.1227(15) Uani 0.5 1 d D . P A -1
C2 C 0.3722(16) 0.9106(19) 0.299(2) 0.1227(15) Uani 0.5 1 d D . P A -1
C3 C 0.000000 0.500000 0.000000 0.0735(10) Uani 1 2 d S . P . .
C4 C -0.148(7) 0.405(9) 0.3004(16) 0.155(8) Uani 0.5 1 d D . P B -1
H4A H -0.154349 0.516016 0.340099 0.232 Uiso 0.5 1 calc R U P B -1
H4B H -0.063966 0.317964 0.334033 0.232 Uiso 0.5 1 calc R U P B -1
H4C H -0.278934 0.392810 0.353594 0.232 Uiso 0.5 1 calc R U P B -1
C5 C -0.031(10) 0.214(2) 0.018(5) 0.141(7) Uani 0.5 1 d D . P B -1
H5A H -0.065523 0.229055 -0.077421 0.212 Uiso 0.5 1 calc R U P B -1
H5B H -0.112899 0.154834 0.104531 0.212 Uiso 0.5 1 calc R U P B -1
H5C H 0.105585 0.148506 -0.026551 0.212 Uiso 0.5 1 calc R U P B -1
C6 C -0.185(11) 0.485(11) -0.153(12) 0.163(4) Uani 0.5 1 d D . P B -1
H6A H -0.250391 0.431235 -0.049971 0.244 Uiso 0.5 1 calc R U P B -1
H6B H -0.139343 0.408932 -0.257403 0.244 Uiso 0.5 1 calc R U P B -1
H6C H -0.277086 0.589805 -0.154126 0.244 Uiso 0.5 1 calc R U P B -1
C7 C 0.161(7) 0.561(9) -0.2977(19) 0.155(8) Uani 0.5 1 d D . P B -1
H7A H 0.127860 0.681689 -0.306396 0.232 Uiso 0.5 1 calc R U P B -1
H7B H 0.191404 0.500133 -0.406564 0.232 Uiso 0.5 1 calc R U P B -1
H7C H 0.273904 0.525305 -0.275438 0.232 Uiso 0.5 1 calc R U P B -1
C8 C 0.063(10) 0.779(2) 0.007(4) 0.141(7) Uani 0.5 1 d D . P B -1
H8A H -0.002283 0.803014 -0.066714 0.212 Uiso 0.5 1 calc R U P B -1
H8B H 0.192348 0.793628 -0.055015 0.212 Uiso 0.5 1 calc R U P B -1
H8C H -0.013890 0.857450 0.113770 0.212 Uiso 0.5 1 calc R U P B -1
C9 C 0.189(11) 0.530(11) 0.159(11) 0.163(4) Uani 0.5 1 d D . P B -1
H9A H 0.151018 0.431966 0.211274 0.244 Uiso 0.5 1 calc R U P B -1
H9B H 0.154033 0.616653 0.250650 0.244 Uiso 0.5 1 calc R U P B -1
H9C H 0.329046 0.496377 0.083304 0.244 Uiso 0.5 1 calc R U P B -1

loop_
_atom_site_aniso_label
_atom_site_aniso_U_11
_atom_site_aniso_U_22
_atom_site_aniso_U_33
_atom_site_aniso_U_23
_atom_site_aniso_U_13
_atom_site_aniso_U_12
S1 0.117(2) 0.096(3) 0.113(3) -0.029(2) -0.0667(19) 0.0082(19)
S2 0.249(7) 0.141(4) 0.191(6) 0.080(3) -0.170(5) -0.115(4)
F1 0.187(10) 0.243(13) 0.102(4) -0.037(5) -0.029(5) -0.011(9)
F2 0.256(14) 0.142(8) 0.180(9) 0.037(7) -0.102(11) -0.112(10)
F3 0.157(8) 0.246(13) 0.191(13) -0.001(14) -0.119(9) -0.071(8)
F4 0.199(12) 0.169(10) 0.32(2) -0.137(13) -0.136(14) 0.036(9)
F5 0.26(2) 0.247(14) 0.121(7) 0.039(9) -0.125(9) -0.115(18)
F6 0.197(9) 0.223(12) 0.229(11) 0.075(10) -0.101(10) -0.135(9)
O1 0.121(6) 0.41(2) 0.151(8) -0.146(11) 0.014(6) -0.002(8)
O2 0.182(10) 0.118(6) 0.34(2) 0.061(9) -0.146(13) -0.057(7)
O3 0.34(2) 0.105(5) 0.274(16) -0.017(7) -0.225(16) 0.034(8)
O4 0.229(13) 0.301(18) 0.210(11) 0.083(12) -0.069(10) -0.202(14)
N1 0.099(4) 0.157(6) 0.082(3) 0.017(4) -0.045(3) -0.042(4)
N2 0.115(4) 0.064(3) 0.095(4) 0.009(2) -0.032(3) -0.034(3)
N3 0.130(5) 0.088(4) 0.092(4) 0.011(3) -0.053(3) -0.020(3)
N4 0.099(3) 0.076(3) 0.118(4) -0.004(3) -0.043(3) -0.033(3)
C1 0.148(4) 0.141(4) 0.109(4) 0.021(3) -0.075(3) -0.059(4)
C2 0.148(4) 0.141(4) 0.109(4) 0.021(3) -0.075(3) -0.059(4)
C3 0.080(2) 0.0568(19) 0.076(2) 0.0065(16) -0.0309(17) -0.0180(16)
C4 0.214(7) 0.11(2) 0.083(3) 0.028(3) -0.025(3) -0.049(10)
C5 0.161(13) 0.075(2) 0.171(7) 0.003(3) -0.048(6) -0.059(4)
C6 0.157(4) 0.181(10) 0.182(8) -0.014(8) -0.116(5) -0.027(5)
C7 0.214(7) 0.11(2) 0.083(3) 0.028(3) -0.025(3) -0.049(10)
C8 0.161(13) 0.075(2) 0.171(7) 0.003(3) -0.048(6) -0.059(4)
C9 0.157(4) 0.181(10) 0.182(8) -0.014(8) -0.116(5) -0.027(5)

loop_
_atom_type_symbol
_atom_type_description
_atom_type_scat_dispersion_real
_atom_type_scat_dispersion_imag
_atom_type_scat_source
C C 0.0181 0.0091 'International Tables Vol C Tables 4.2.6.8 and 6.1.1.4'
H H 0.0000 0.0000 'International Tables Vol C Tables 4.2.6.8 and 6.1.1.4'
F F 0.0727 0.0534 'International Tables Vol C Tables 4.2.6.8 and 6.1.1.4'
N N 0.0311 0.0180 'International Tables Vol C Tables 4.2.6.8 and 6.1.1.4'
O O 0.0492 0.0322 'International Tables Vol C Tables 4.2.6.8 and 6.1.1.4'
S S 0.3331 0.5567 'International Tables Vol C Tables 4.2.6.8 and 6.1.1.4'

loop_
_geom_angle_atom_site_label_1
_geom_angle_atom_site_label_2
_geom_angle_atom_site_label_3
_geom_angle
O1 S1 O2 119.3(10)
O1 S1 N1 123.2(8)
O2 S1 N1 101.3(6)
O1 S1 C1 104.0(7)
O2 S1 C1 103.9(8)
N1 S1 C1 102.5(5)
O4 S2 O3 115.4(10)
O4 S2 N1 123.1(9)
O3 S2 N1 107.2(7)
O4 S2 C2 104.6(8)
O3 S2 C2 100.2(7)
N1 S2 C2 102.9(5)
S1 N1 S2 121.2(5)
C3 N2 C5 118.5(14)
C3 N2 C4 125(2)
C5 N2 C4 116(3)
C3 N3 C6 116(2)
C3 N3 C7 115.4(15)
C6 N3 C7 128(3)
C3 N4 C9 120(3)
C3 N4 C8 120.5(18)
C9 N4 C8 119(3)
F2 C1 F1 111.2(13)
F2 C1 F3 107.4(19)
F1 C1 F3 109.7(14)
F2 C1 S1 111.9(12)
F1 C1 S1 107.8(13)
F3 C1 S1 108.8(13)
F6 C2 F4 108.1(15)
F6 C2 F5 105.4(14)
F4 C2 F5 111(2)
F6 C2 S2 111.9(13)
F4 C2 S2 110.4(12)
F5 C2 S2 109.9(14)
N2 C3 N3 122.4(4)
N2 C3 N4 117.7(4)
N3 C3 N4 119.8(4)

loop_
_geom_bond_atom_site_label_1
_geom_bond_atom_site_label_2
_geom_bond_distance
S1 O1 1.410(5)
S1 O2 1.413(5)
S1 N1 1.571(8)
S1 C1 1.80(2)
S2 O4 1.408(5)
S2 O3 1.425(5)
S2 N1 1.587(8)
S2 C2 1.79(2)
F1 C1 1.295(7)
F2 C1 1.292(7)
F3 C1 1.296(7)
F4 C2 1.293(7)
F5 C2 1.296(7)
F6 C2 1.293(7)
N2 C3 1.310(5)
N2 C5 1.499(10)
N2 C4 1.501(11)
N3 C3 1.313(6)
N3 C6 1.500(11)
N3 C7 1.501(11)
N4 C3 1.359(5)
N4 C9 1.499(11)
N4 C8 1.499(10)

loop_
_geom_hbond_atom_site_label_D
_geom_hbond_atom_site_label_H
_geom_hbond_atom_site_label_A
_geom_hbond_distance_DH
_geom_hbond_distance_HA
_geom_hbond_distance_DA
_geom_hbond_angle_DHA
_geom_hbond_site_symmetry_A
_geom_hbond_publ_flag
C4 H4C F2 0.96 2.62 3.15(3) 115.2 1_445 yes
C5 H5B O4 0.96 2.41 3.26(6) 148.0 1_445 yes
C5 H5C F1 0.96 2.36 3.23(7) 150.7 1_544 yes
C6 H6C O2 0.96 2.46 3.35(5) 154.5 1_454 yes
C7 H7B O3 0.96 2.65 3.46(5) 141.9 1_544 yes
C7 H7C F4 0.96 2.62 3.33(8) 130.5 2_665 yes
C8 H8B O2 0.96 2.66 3.60(6) 166.6 1_554 yes
C8 H8B O4 0.96 2.27 3.17(5) 155.5 2_675 yes
C8 H8C O1 0.96 2.47 3.29(4) 143.4 1_455 yes
